data_2238484
loop_
_publ_author_name
'El-Hiti, Gamal A.'
'Smith, Keith'
'Elliott, Mark C.'
'Jones, Dyfyr Heulyn'
'Kariuki, Benson M.'

_publ_section_title
;
 (<i>E</i>)-2-(1,1-Dicyclohexyl-3-phenylallyl)-5,5-dimethyl-1,3,2-dioxaborinane
;
_journal_issue 9
_journal_name_full 'Acta Crystallographica Section E'
_journal_page_first o1403
_journal_paper_doi 10.1107/S1600536813021739
_journal_volume 69
_journal_year 2013
_chemical_formula_iupac 'C26 H39 B O2'
_chemical_formula_moiety 'C26 H39 B O2'
_chemical_formula_sum 'C26 H39 B O2'
_chemical_formula_weight 394.38
_chemical_name_systematic
;
(<i>E</i>)-2-(1,1-Dicyclohexyl-3-phenylallyl)-5,5-dimethyl-1,3,2-dioxaborinane
;
_space_group_IT_number 2
_symmetry_cell_setting triclinic
_symmetry_space_group_name_Hall '-P 1'
_symmetry_space_group_name_H-M 'P -1'
_atom_sites_solution_hydrogens geom
_atom_sites_solution_primary direct
_atom_sites_solution_secondary difmap
_audit_creation_method SHELXL-97
_cell_angle_alpha 109.897(2)
_cell_angle_beta 96.388(2)
_cell_angle_gamma 102.048(2)
_cell_formula_units_Z 2
_cell_length_a 9.4967(3)
_cell_length_b 11.2837(2)
_cell_length_c 12.0297(4)
_cell_measurement_reflns_used 4303
_cell_measurement_temperature 150(2)
_cell_measurement_theta_max 27.49
_cell_measurement_theta_min 2.17
_cell_volume 1161.90(6)
_computing_cell_refinement 'SCALEPACK (Otwinowski & Minor, 1997)'
_computing_data_collection 'COLLECT (Nonius, 2000)'
_computing_data_reduction 'DENZO and SCALEPACK (Otwinowski & Minor, 1997)'
_computing_molecular_graphics 'ORTEP-99 for Windows (Farrugia, 2012)'
_computing_publication_material
;
WinGX (Farrugia, 2012) and <i>CHEMDRAW Ultra</i> (Cambridge Soft,
2001)
;
_computing_structure_refinement 'SHELXL97 (Sheldrick, 2008)'
_computing_structure_solution 'SIR92 (Altomare <i>et al.</i>, 1994)'
_diffrn_ambient_temperature 150(2)
_diffrn_measured_fraction_theta_full 0.990
_diffrn_measured_fraction_theta_max 0.990
_diffrn_measurement_device_type 'Nonius KappaCCD'
_diffrn_measurement_method 'CCD slices, omega and phi scans'
_diffrn_radiation_monochromator graphite
_diffrn_radiation_source 'fine-focus sealed tube'
_diffrn_radiation_type MoK\a
_diffrn_radiation_wavelength 0.71073
_diffrn_reflns_av_R_equivalents 0.0268
_diffrn_reflns_av_sigmaI/netI 0.0419
_diffrn_reflns_limit_h_max 12
_diffrn_reflns_limit_h_min -12
_diffrn_reflns_limit_k_max 14
_diffrn_reflns_limit_k_min -14
_diffrn_reflns_limit_l_max 12
_diffrn_reflns_limit_l_min -15
_diffrn_reflns_number 8277
_diffrn_reflns_theta_full 27.49
_diffrn_reflns_theta_max 27.49
_diffrn_reflns_theta_min 2.14
_exptl_absorpt_coefficient_mu 0.068
_exptl_absorpt_correction_T_max 0.9812
_exptl_absorpt_correction_T_min 0.9746
_exptl_absorpt_correction_type multi-scan
_exptl_absorpt_process_details '(DENZO/SCALEPACK; Otwinowski & Minor, 1997)'
_exptl_crystal_colour colourless
_exptl_crystal_density_diffrn 1.127
_exptl_crystal_density_method 'not measured'
_exptl_crystal_description block
_exptl_crystal_F_000 432
_exptl_crystal_size_max 0.38
_exptl_crystal_size_mid 0.30
_exptl_crystal_size_min 0.28
_refine_diff_density_max 0.315
_refine_diff_density_min -0.203
_refine_ls_extinction_method none
_refine_ls_goodness_of_fit_ref 1.030
_refine_ls_hydrogen_treatment constr
_refine_ls_matrix_type full
_refine_ls_number_parameters 264
_refine_ls_number_reflns 5287
_refine_ls_number_restraints 0
_refine_ls_restrained_S_all 1.030
_refine_ls_R_factor_all 0.0658
_refine_ls_R_factor_gt 0.0500
_refine_ls_shift/su_max 0.004
_refine_ls_shift/su_mean 0.001
_refine_ls_structure_factor_coef Fsqd
_refine_ls_weighting_details 'calc w=1/[\s^2^(Fo^2^)+(0.0488P)^2^+0.4651P] where P=(Fo^2^+2Fc^2^)/3'
_refine_ls_weighting_scheme calc
_refine_ls_wR_factor_gt 0.1167
_refine_ls_wR_factor_ref 0.1275
_reflns_number_gt 4303
_reflns_number_total 5287
_reflns_threshold_expression I>2\s(I)
_cod_data_source_file go2094.cif
_cod_data_source_block I
_cod_database_code 2238484
_cod_database_fobs_code 2238484

loop_
_symmetry_equiv_pos_as_xyz
'x, y, z'
'-x, -y, -z'

loop_
_atom_site_type_symbol
_atom_site_label
_atom_site_fract_x
_atom_site_fract_y
_atom_site_fract_z
_atom_site_U_iso_or_equiv
_atom_site_adp_type
_atom_site_calc_flag
_atom_site_refinement_flags
_atom_site_occupancy
_atom_site_symmetry_multiplicity
C C1 0.24096(15) 0.23892(13) 0.62817(11) 0.0235(3) Uani d . 1 1
C C2 0.22913(18) 0.35166(15) 0.71836(13) 0.0348(3) Uani d . 1 1
H H2 0.2828 0.4349 0.7232 0.042 Uiso calc R 1 1
C C3 0.14007(19) 0.34351(17) 0.80085(14) 0.0411(4) Uani d . 1 1
H H3 0.1319 0.4211 0.8607 0.049 Uiso calc R 1 1
C C4 0.06330(17) 0.22337(17) 0.79648(14) 0.0382(4) Uani d . 1 1
H H4 0.0029 0.2179 0.8534 0.046 Uiso calc R 1 1
C C5 0.07497(17) 0.11101(16) 0.70869(14) 0.0348(3) Uani d . 1 1
H H5 0.0228 0.0280 0.7055 0.042 Uiso calc R 1 1
C C6 0.16250(16) 0.11876(13) 0.62506(13) 0.0281(3) Uani d . 1 1
H H6 0.1689 0.0407 0.5648 0.034 Uiso calc R 1 1
C C7 0.33581(15) 0.25145(13) 0.54118(12) 0.0255(3) Uani d . 1 1
H H7 0.4098 0.3312 0.5644 0.031 Uiso calc R 1 1
C C8 0.32693(14) 0.16134(12) 0.43362(11) 0.0221(3) Uani d . 1 1
H H8 0.2530 0.0818 0.4117 0.027 Uiso calc R 1 1
C C9 0.42193(14) 0.17080(12) 0.34118(11) 0.0205(3) Uani d . 1 1
C C10 0.58492(14) 0.24810(12) 0.40612(11) 0.0218(3) Uani d . 1 1
H H10 0.5813 0.3293 0.4725 0.026 Uiso calc R 1 1
C C11 0.65750(15) 0.16852(13) 0.46484(12) 0.0260(3) Uani d . 1 1
H H11A 0.5978 0.1466 0.5210 0.031 Uiso calc R 1 1
H H11B 0.6589 0.0856 0.4014 0.031 Uiso calc R 1 1
C C12 0.81407(16) 0.24166(14) 0.53369(13) 0.0330(3) Uani d . 1 1
H H12A 0.8121 0.3195 0.6031 0.040 Uiso calc R 1 1
H H12B 0.8576 0.1844 0.5655 0.040 Uiso calc R 1 1
C C13 0.90896(17) 0.28434(15) 0.45299(15) 0.0380(4) Uani d . 1 1
H H13A 0.9200 0.2064 0.3883 0.046 Uiso calc R 1 1
H H13B 1.0079 0.3364 0.5010 0.046 Uiso calc R 1 1
C C14 0.83863(17) 0.36592(15) 0.39717(15) 0.0361(4) Uani d . 1 1
H H14A 0.8996 0.3908 0.3430 0.043 Uiso calc R 1 1
H H14B 0.8349 0.4471 0.4618 0.043 Uiso calc R 1 1
C C15 0.68323(15) 0.29066(13) 0.32573(13) 0.0283(3) Uani d . 1 1
H H15A 0.6875 0.2125 0.2577 0.034 Uiso calc R 1 1
H H15B 0.6400 0.3466 0.2918 0.034 Uiso calc R 1 1
C C16 0.35441(15) 0.23557(12) 0.25946(12) 0.0229(3) Uani d . 1 1
H H16 0.4152 0.2331 0.1963 0.027 Uiso calc R 1 1
C C17 0.19670(16) 0.16006(14) 0.19300(13) 0.0309(3) Uani d . 1 1
H H17A 0.1928 0.0671 0.1500 0.037 Uiso calc R 1 1
H H17B 0.1315 0.1645 0.2522 0.037 Uiso calc R 1 1
C C18 0.14178(19) 0.21631(17) 0.10238(15) 0.0404(4) Uani d . 1 1
H H18A 0.2011 0.2042 0.0387 0.048 Uiso calc R 1 1
H H18B 0.0384 0.1683 0.0635 0.048 Uiso calc R 1 1
C C19 0.1523(2) 0.36161(18) 0.16395(16) 0.0436(4) Uani d . 1 1
H H19A 0.1255 0.3970 0.1021 0.052 Uiso calc R 1 1
H H19B 0.0814 0.3726 0.2187 0.052 Uiso calc R 1 1
C C20 0.30661(19) 0.43826(15) 0.23583(14) 0.0364(4) Uani d . 1 1
H H20A 0.3073 0.5301 0.2804 0.044 Uiso calc R 1 1
H H20B 0.3754 0.4379 0.1797 0.044 Uiso calc R 1 1
C C21 0.35828(17) 0.37906(13) 0.32525(13) 0.0287(3) Uani d . 1 1
H H21A 0.4597 0.4290 0.3689 0.034 Uiso calc R 1 1
H H21B 0.2940 0.3855 0.3852 0.034 Uiso calc R 1 1
C C22 0.51831(16) -0.10974(13) 0.09454(13) 0.0290(3) Uani d . 1 1
H H22A 0.6131 -0.1146 0.1338 0.035 Uiso calc R 1 1
H H22B 0.5259 -0.1158 0.0115 0.035 Uiso calc R 1 1
C C23 0.39668(15) -0.22485(12) 0.08888(12) 0.0256(3) Uani d . 1 1
C C24 0.37886(18) -0.20513(13) 0.21769(12) 0.0301(3) Uani d . 1 1
H H24A 0.2915 -0.2720 0.2158 0.036 Uiso calc R 1 1
H H24B 0.4659 -0.2183 0.2607 0.036 Uiso calc R 1 1
C C25 0.25412(17) -0.23168(15) 0.01216(14) 0.0363(4) Uani d . 1 1
H H25A 0.1768 -0.3060 0.0092 0.055 Uiso calc R 1 1
H H25B 0.2688 -0.2427 -0.0697 0.055 Uiso calc R 1 1
H H25C 0.2250 -0.1507 0.0477 0.055 Uiso calc R 1 1
C C26 0.44291(19) -0.35104(14) 0.03502(14) 0.0373(4) Uani d . 1 1
H H26A 0.5375 -0.3438 0.0822 0.056 Uiso calc R 1 1
H H26B 0.4524 -0.3656 -0.0486 0.056 Uiso calc R 1 1
H H26C 0.3685 -0.4246 0.0369 0.056 Uiso calc R 1 1
B B1 0.42494(16) 0.02685(14) 0.25703(13) 0.0210(3) Uani d . 1 1
O O1 0.36243(11) -0.07729(8) 0.28350(8) 0.0261(2) Uani d . 1 1
O O2 0.49222(11) 0.01427(9) 0.16035(8) 0.0273(2) Uani d . 1 1

loop_
_atom_site_aniso_label
_atom_site_aniso_U_11
_atom_site_aniso_U_22
_atom_site_aniso_U_33
_atom_site_aniso_U_12
_atom_site_aniso_U_13
_atom_site_aniso_U_23
C1 0.0250(7) 0.0294(6) 0.0191(6) 0.0096(5) 0.0060(5) 0.0110(5)
C2 0.0404(9) 0.0318(7) 0.0276(7) 0.0065(6) 0.0118(6) 0.0056(6)
C3 0.0444(9) 0.0484(9) 0.0257(8) 0.0151(8) 0.0147(7) 0.0040(7)
C4 0.0306(8) 0.0644(10) 0.0285(8) 0.0168(7) 0.0142(6) 0.0232(7)
C5 0.0303(8) 0.0443(8) 0.0394(8) 0.0094(6) 0.0119(6) 0.0263(7)
C6 0.0299(7) 0.0298(7) 0.0296(7) 0.0115(6) 0.0099(6) 0.0138(6)
C7 0.0291(7) 0.0248(6) 0.0240(7) 0.0063(5) 0.0094(5) 0.0102(5)
C8 0.0238(7) 0.0240(6) 0.0219(6) 0.0079(5) 0.0073(5) 0.0108(5)
C9 0.0243(6) 0.0216(6) 0.0188(6) 0.0083(5) 0.0072(5) 0.0092(5)
C10 0.0229(6) 0.0225(6) 0.0210(6) 0.0072(5) 0.0066(5) 0.0081(5)
C11 0.0286(7) 0.0282(6) 0.0230(7) 0.0092(5) 0.0049(5) 0.0106(5)
C12 0.0309(8) 0.0338(7) 0.0318(8) 0.0121(6) 0.0013(6) 0.0085(6)
C13 0.0264(8) 0.0372(8) 0.0450(9) 0.0078(6) 0.0061(7) 0.0093(7)
C14 0.0276(8) 0.0352(8) 0.0442(9) 0.0035(6) 0.0120(7) 0.0145(7)
C15 0.0285(7) 0.0301(7) 0.0295(7) 0.0067(6) 0.0111(6) 0.0140(6)
C16 0.0265(7) 0.0262(6) 0.0219(6) 0.0114(5) 0.0088(5) 0.0123(5)
C17 0.0295(8) 0.0356(7) 0.0295(7) 0.0114(6) 0.0042(6) 0.0136(6)
C18 0.0355(9) 0.0569(10) 0.0353(8) 0.0190(8) 0.0016(7) 0.0228(7)
C19 0.0482(10) 0.0627(11) 0.0443(9) 0.0370(9) 0.0182(8) 0.0340(8)
C20 0.0511(10) 0.0379(8) 0.0391(8) 0.0276(7) 0.0211(7) 0.0244(7)
C21 0.0378(8) 0.0276(7) 0.0282(7) 0.0158(6) 0.0107(6) 0.0142(5)
C22 0.0338(8) 0.0268(7) 0.0280(7) 0.0129(6) 0.0142(6) 0.0067(5)
C23 0.0303(7) 0.0246(6) 0.0224(7) 0.0103(5) 0.0080(5) 0.0068(5)
C24 0.0475(9) 0.0219(6) 0.0245(7) 0.0128(6) 0.0112(6) 0.0096(5)
C25 0.0369(9) 0.0403(8) 0.0265(7) 0.0126(7) 0.0036(6) 0.0054(6)
C26 0.0498(10) 0.0284(7) 0.0339(8) 0.0173(7) 0.0133(7) 0.0064(6)
B1 0.0235(7) 0.0238(7) 0.0179(7) 0.0080(5) 0.0047(5) 0.0094(5)
O1 0.0400(6) 0.0207(4) 0.0199(5) 0.0090(4) 0.0112(4) 0.0082(4)
O2 0.0363(6) 0.0229(4) 0.0255(5) 0.0100(4) 0.0153(4) 0.0083(4)

loop_
_atom_type_symbol
_atom_type_description
_atom_type_scat_dispersion_real
_atom_type_scat_dispersion_imag
_atom_type_scat_source
C C 0.0033 0.0016 'International Tables Vol C Tables 4.2.6.8 and 6.1.1.4'
H H 0.0000 0.0000 'International Tables Vol C Tables 4.2.6.8 and 6.1.1.4'
B B 0.0013 0.0007 'International Tables Vol C Tables 4.2.6.8 and 6.1.1.4'
O O 0.0106 0.0060 'International Tables Vol C Tables 4.2.6.8 and 6.1.1.4'

loop_
_geom_angle_atom_site_label_1
_geom_angle_atom_site_label_2
_geom_angle_atom_site_label_3
_geom_angle
C6 C1 C2 117.89(12)
C6 C1 C7 122.74(12)
C2 C1 C7 119.37(12)
C3 C2 C1 120.89(14)
C3 C2 H2 119.6
C1 C2 H2 119.6
C4 C3 C2 120.37(14)
C4 C3 H3 119.8
C2 C3 H3 119.8
C3 C4 C5 119.46(13)
C3 C4 H4 120.3
C5 C4 H4 120.3
C4 C5 C6 120.36(14)
C4 C5 H5 119.8
C6 C5 H5 119.8
C5 C6 C1 121.03(13)
C5 C6 H6 119.5
C1 C6 H6 119.5
C8 C7 C1 125.85(12)
C8 C7 H7 117.1
C1 C7 H7 117.1
C7 C8 C9 127.42(12)
C7 C8 H8 116.3
C9 C8 H8 116.3
C8 C9 C16 109.58(10)
C8 C9 C10 110.43(10)
C16 C9 C10 111.93(10)
C8 C9 B1 109.36(10)
C16 C9 B1 108.39(10)
C10 C9 B1 107.06(10)
C11 C10 C15 109.13(11)
C11 C10 C9 110.54(10)
C15 C10 C9 115.16(11)
C11 C10 H10 107.2
C15 C10 H10 107.2
C9 C10 H10 107.2
C12 C11 C10 112.66(11)
C12 C11 H11A 109.1
C10 C11 H11A 109.1
C12 C11 H11B 109.1
C10 C11 H11B 109.1
H11A C11 H11B 107.8
C13 C12 C11 111.29(12)
C13 C12 H12A 109.4
C11 C12 H12A 109.4
C13 C12 H12B 109.4
C11 C12 H12B 109.4
H12A C12 H12B 108.0
C12 C13 C14 110.08(12)
C12 C13 H13A 109.6
C14 C13 H13A 109.6
C12 C13 H13B 109.6
C14 C13 H13B 109.6
H13A C13 H13B 108.2
C13 C14 C15 111.34(12)
C13 C14 H14A 109.4
C15 C14 H14A 109.4
C13 C14 H14B 109.4
C15 C14 H14B 109.4
H14A C14 H14B 108.0
C14 C15 C10 111.18(12)
C14 C15 H15A 109.4
C10 C15 H15A 109.4
C14 C15 H15B 109.4
C10 C15 H15B 109.4
H15A C15 H15B 108.0
C17 C16 C21 108.63(11)
C17 C16 C9 112.83(11)
C21 C16 C9 114.57(11)
C17 C16 H16 106.8
C21 C16 H16 106.8
C9 C16 H16 106.8
C18 C17 C16 111.14(12)
C18 C17 H17A 109.4
C16 C17 H17A 109.4
C18 C17 H17B 109.4
C16 C17 H17B 109.4
H17A C17 H17B 108.0
C19 C18 C17 111.29(13)
C19 C18 H18A 109.4
C17 C18 H18A 109.4
C19 C18 H18B 109.4
C17 C18 H18B 109.4
H18A C18 H18B 108.0
C20 C19 C18 111.51(12)
C20 C19 H19A 109.3
C18 C19 H19A 109.3
C20 C19 H19B 109.3
C18 C19 H19B 109.3
H19A C19 H19B 108.0
C19 C20 C21 111.18(13)
C19 C20 H20A 109.4
C21 C20 H20A 109.4
C19 C20 H20B 109.4
C21 C20 H20B 109.4
H20A C20 H20B 108.0
C16 C21 C20 110.77(12)
C16 C21 H21A 109.5
C20 C21 H21A 109.5
C16 C21 H21B 109.5
C20 C21 H21B 109.5
H21A C21 H21B 108.1
O2 C22 C23 112.27(10)
O2 C22 H22A 109.2
C23 C22 H22A 109.2
O2 C22 H22B 109.2
C23 C22 H22B 109.2
H22A C22 H22B 107.9
C24 C23 C25 111.00(12)
C24 C23 C22 107.48(11)
C25 C23 C22 110.22(12)
C24 C23 C26 108.90(12)
C25 C23 C26 110.06(12)
C22 C23 C26 109.12(11)
O1 C24 C23 112.89(11)
O1 C24 H24A 109.0
C23 C24 H24A 109.0
O1 C24 H24B 109.0
C23 C24 H24B 109.0
H24A C24 H24B 107.8
C23 C25 H25A 109.5
C23 C25 H25B 109.5
H25A C25 H25B 109.5
C23 C25 H25C 109.5
H25A C25 H25C 109.5
H25B C25 H25C 109.5
C23 C26 H26A 109.5
C23 C26 H26B 109.5
H26A C26 H26B 109.5
C23 C26 H26C 109.5
H26A C26 H26C 109.5
H26B C26 H26C 109.5
O1 B1 O2 122.35(11)
O1 B1 C9 119.72(11)
O2 B1 C9 117.93(11)
B1 O1 C24 120.49(10)
B1 O2 C22 119.36(10)

loop_
_geom_bond_atom_site_label_1
_geom_bond_atom_site_label_2
_geom_bond_distance
C1 C6 1.3902(19)
C1 C2 1.3983(18)
C1 C7 1.4777(17)
C2 C3 1.388(2)
C2 H2 0.9500
C3 C4 1.379(2)
C3 H3 0.9500
C4 C5 1.381(2)
C4 H4 0.9500
C5 C6 1.3879(19)
C5 H5 0.9500
C6 H6 0.9500
C7 C8 1.3264(18)
C7 H7 0.9500
C8 C9 1.5251(16)
C8 H8 0.9500
C9 C16 1.5672(17)
C9 C10 1.5717(18)
C9 B1 1.6034(18)
C10 C11 1.5369(18)
C10 C15 1.5386(17)
C10 H10 1.0000
C11 C12 1.525(2)
C11 H11A 0.9900
C11 H11B 0.9900
C12 C13 1.523(2)
C12 H12A 0.9900
C12 H12B 0.9900
C13 C14 1.524(2)
C13 H13A 0.9900
C13 H13B 0.9900
C14 C15 1.528(2)
C14 H14A 0.9900
C14 H14B 0.9900
C15 H15A 0.9900
C15 H15B 0.9900
C16 C17 1.531(2)
C16 C21 1.5316(17)
C16 H16 1.0000
C17 C18 1.532(2)
C17 H17A 0.9900
C17 H17B 0.9900
C18 C19 1.528(2)
C18 H18A 0.9900
C18 H18B 0.9900
C19 C20 1.524(3)
C19 H19A 0.9900
C19 H19B 0.9900
C20 C21 1.5338(19)
C20 H20A 0.9900
C20 H20B 0.9900
C21 H21A 0.9900
C21 H21B 0.9900
C22 O2 1.4424(15)
C22 C23 1.5238(19)
C22 H22A 0.9900
C22 H22B 0.9900
C23 C24 1.5227(18)
C23 C25 1.523(2)
C23 C26 1.5285(18)
C24 O1 1.4408(15)
C24 H24A 0.9900
C24 H24B 0.9900
C25 H25A 0.9800
C25 H25B 0.9800
C25 H25C 0.9800
C26 H26A 0.9800
C26 H26B 0.9800
C26 H26C 0.9800
B1 O1 1.3565(17)
B1 O2 1.3682(16)

loop_
_geom_hbond_atom_site_label_D
_geom_hbond_atom_site_label_H
_geom_hbond_atom_site_label_A
_geom_hbond_site_symmetry_A
_geom_hbond_distance_DH
_geom_hbond_distance_HA
_geom_hbond_distance_DA
_geom_hbond_angle_DHA
C22 H22B O2 2_655 0.99 2.69 3.5773(18) 149.5
